data_7058898
loop_
_publ_author_name
'Il&#x2019;in, Mikhail'
'Sysoeva, Alexandra A.'
'Bolotin, Dmitrii S.'
'Novikov, Alexander S.'
'Suslonov, Vitalii V.'
'Rogacheva, Elizaveta V.'
'Kraeva, Liudmila A.'
'Kukushkin, Vadim Yu.'

_publ_section_title
;
 Aminonitrones as Highly Reactive Bifunctional Synthons. Expedient One-pot
 Route to 5-Amino-1,2,4-triazoles and 5-Amino-1,2,4-oxadiazoles --
 Potential Antimicrobials Targeting Multi-drug Resistant Bacteria
;
_journal_name_full 'New Journal of Chemistry'
_journal_paper_doi 10.1039/C9NJ04529E
_journal_year 2019
_chemical_formula_moiety 'C21 H24 N4'
_chemical_formula_sum 'C21 H24 N4'
_chemical_formula_weight 332.44
_space_group_crystal_system monoclinic
_space_group_IT_number 14
_space_group_name_Hall '-P 2ybc'
_space_group_name_H-M_alt 'P 1 21/c 1'
_symmetry_space_group_name_Hall '-P 2ybc'
_symmetry_space_group_name_H-M 'P 1 21/c 1'
_atom_sites_solution_hydrogens geom
_atom_sites_solution_primary dual
_audit_creation_date 2019-03-07
_audit_creation_method
;
Olex2 1.2
(compiled 2018.05.29 svn.r3508 for OlexSys, GUI svn.r5506)
;
_audit_update_record
;
2019-03-07 deposited with the CCDC.    2019-10-16 downloaded from the CCDC.
;
_cell_angle_alpha 90
_cell_angle_beta 92.0220(10)
_cell_angle_gamma 90
_cell_formula_units_Z 8
_cell_length_a 24.8112(2)
_cell_length_b 16.1728(2)
_cell_length_c 9.07050(10)
_cell_measurement_reflns_used 18901
_cell_measurement_temperature 130(2)
_cell_measurement_theta_max 73.7120
_cell_measurement_theta_min 1.7520
_cell_volume 3637.42(7)
_computing_cell_refinement 'CrysAlisPro 1.171.39.35a (Rigaku OD, 2017)'
_computing_data_collection 'CrysAlisPro 1.171.39.35a (Rigaku OD, 2017)'
_computing_data_reduction 'CrysAlisPro 1.171.39.35a (Rigaku OD, 2017)'
_computing_molecular_graphics 'Olex2 (Dolomanov et al., 2009)'
_computing_publication_material 'Olex2 (Dolomanov et al., 2009)'
_computing_structure_refinement 'ShelXL (Sheldrick, 2015)'
_computing_structure_solution 'ShelXT (Sheldrick, 2015)'
_diffrn_ambient_environment N~2~
_diffrn_ambient_temperature 130(2)
_diffrn_detector 'CCD plate'
_diffrn_detector_type HyPix3000
_diffrn_measured_fraction_theta_full 1.000
_diffrn_measured_fraction_theta_max 1.000
_diffrn_measurement_details
;
List of Runs (angles in degrees, time in seconds):

  # Type    Start    End  Width  t~exp~   \w     \q     \k     \f   Frames
#--------------------------------------------------------------------------
  1  \w    -44.00  -6.00   0.50    1.08    --  -38.95 129.00-171.00   76
  2  \w    -89.00 -48.00   0.50    1.08    --  -38.95 129.00-171.00   82
  3  \w     42.00  69.00   0.50    1.08    --   38.95-129.00 115.00   54
  4  \w     65.00  90.00   0.50    1.08    --   38.95-140.00 -57.00   50
  5  \w    111.00 157.00   0.50    4.31    --  107.00 129.00-171.00   92
  6  \w     55.00 104.00   0.50    4.31    --  107.00-140.00 -57.00   98
  7  \w     87.00 112.00   0.50    4.31    --  107.00 140.00   1.00   50
  8  \w     97.00 122.00   0.50    4.31    --  107.00-129.00 115.00   50
  9  \w    -69.00 -15.00   0.50    1.08    --  -38.95 -77.00 120.00  108
 10  \w   -102.00 -73.00   0.50    1.08    --  -38.95 -77.00 120.00   58
 11  \w   -103.00 -22.00   0.50    1.08    --  -38.95 -54.00-120.00  162
 12  \w    -96.00 -21.00   0.50    1.08    --  -38.95 138.00 -90.00  150
 13  \w    -49.00 -23.00   0.50    1.08    --  -38.95 -54.00 -60.00   52
 14  \w   -103.00 -38.00   0.50    1.08    --  -38.95 -54.00   0.00  130
 15  \w   -101.00 -55.00   0.50    1.08    --  -38.95 -54.00 -60.00   92
 16  \w    -51.00 -15.00   0.50    1.08    --  -38.95 140.00   1.00   72
 17  \w     74.00 104.00   0.50    1.08    --   38.95  54.00 150.00   60
 18  \w     25.00  68.00   0.50    1.08    --   38.95  65.00-120.00   86
 19  \w     20.00 104.00   0.50    1.08    --   38.95  65.00-150.00  168
 20  \w     79.00 104.00   0.50    1.08    --   38.95  65.00-120.00   50
 21  \w     11.00  37.00   0.50    1.08    --   38.95 -32.00   0.00   52
 22  \w     27.00  61.00   0.50    1.08    --   38.95  54.00 150.00   68
 23  \w     57.00  82.00   0.50    1.08    --   38.95  32.00-150.00   50
 24  \w     39.00  78.00   0.50    4.31    --  107.00-111.00 120.00   78
 25  \w    131.00 157.00   0.50    4.31    --  107.00  37.00 150.00   52
 26  \w     86.00 157.00   0.50    4.31    --  107.00  61.00-150.00  142
 27  \w     93.00 119.00   0.50    4.31    --  107.00  37.00 150.00   52
 28  \w     99.00 125.00   0.50    4.31    --  107.00-133.00-120.00   52
 29  \w     88.00 121.00   0.50    4.31    --  107.00 -30.00-120.00   66
 30  \w     43.00  80.00   0.50    4.31    --  107.00-133.00-120.00   74
 31  \w     81.00 156.00   0.50    4.31    --  107.00  77.00  30.00  150
 32  \w     46.00 116.00   0.50    4.31    --  107.00 -45.00  60.00  140
 33  \w     81.00 152.00   0.50    4.31    --  107.00  93.00  60.00  142
 34  \w     38.00 109.00   0.50    4.31    --  107.00-111.00 -60.00  142
 35  \w     98.00 157.00   0.50    4.31    --  107.00  30.00   0.00  118
 36  \w    100.00 154.00   0.50    4.31    --  107.00  37.00 120.00  108
 37  \w     75.00 140.00   0.50    4.31    --  107.00 -93.00 -30.00  130
 38  \w     79.00 109.00   0.50    4.31    --  107.00-111.00-150.00   60
 39  \w     64.00 134.00   0.50    4.31    --  107.00 -77.00 -90.00  140
 40  \w     46.00  81.00   0.50    4.31    --  107.00 -30.00-120.00   70
 41  \w     73.00  99.00   0.50    4.31    --  107.00-129.00 115.00   52
 42  \w    -12.00  26.00   0.50    1.08    --  -38.95  21.00  30.00   76
 43  \w   -100.00 -75.00   0.50    1.08    --  -38.95 -77.00   0.00   50
 44  \w    -49.00 -23.00   0.50    1.08    --  -38.95 -77.00   0.00   52
 45  \w     15.00  44.00   0.50    1.08    --   38.95-138.00-150.00   58
 46  \w     34.00  59.00   0.50    1.08    --   38.95 -21.00  60.00   50
 47  \w     73.00  98.00   0.50    1.08    --   38.95  54.00 120.00   50
 48  \w     50.00  84.00   0.50    1.08    --   38.95-138.00-150.00   68
 49  \w     13.00  58.00   0.50    1.08    --   38.95 -65.00 150.00   90
 50  \w    -17.00   9.00   0.50    1.08    --   38.95 -21.00  60.00   52
 51  \w    -30.00  -4.00   0.50    1.08    --   38.95 -89.00 120.00   52
 52  \w     45.00  71.00   0.50    1.08    --   38.95  54.00 120.00   52
 53  \w     31.00  69.00   0.50    1.08    --   38.95 -89.00 120.00   76
 54  \w     91.00 117.00   0.50    4.31    --  107.00  53.00 -30.00   52
 55  \w     99.00 133.00   0.50    4.31    --  107.00  22.00  90.00   68
 56  \w    120.00 156.00   0.50    4.31    --  107.00  30.00 -90.00   72
 57  \w     73.00 106.00   0.50    4.31    --  107.00 -45.00 -60.00   66
 58  \w    110.00 136.00   0.50    4.31    --  107.00  30.00 150.00   52
 59  \w     53.00 127.00   0.50    4.31    --  107.00 -53.00-120.00  148
 60  \w     99.00 125.00   0.50    4.31    --  107.00-133.00 -60.00   52
 61  \w     48.00  78.00   0.50    4.31    --  107.00-133.00 -60.00   60
 62  \w    100.00 125.00   0.50    4.31    --  107.00-133.00  30.00   50
 63  \w     54.00  96.00   0.50    4.31    --  107.00-133.00 -90.00   84
 64  \w    112.00 153.00   0.50    4.31    --  107.00  93.00-120.00   82
 65  \w     51.00  77.00   0.50    4.31    --  107.00-133.00  30.00   52
 66  \w    115.00 155.00   0.50    4.31    --  107.00 111.00 -30.00   80
 67  \w     90.00 150.00   0.50    4.31    --  107.00  45.00-180.00  120
 68  \w     35.00  82.00   0.50    4.31    --  107.00 -22.00  60.00   94
 69  \w     60.00  86.00   0.50    4.31    --  107.00-133.00-150.00   52
 70  \w     96.00 122.00   0.50    4.31    --  107.00 111.00-150.00   52
 71  \w    123.00 157.00   0.50    4.31    --  107.00  53.00 -30.00   68
 72  \w     87.00 113.00   0.50    4.31    --  107.00 -86.00  30.00   52
 73  \w     84.00 110.00   0.50    4.31    --  107.00  93.00-120.00   52
 74  \w    123.00 154.00   0.50    4.31    --  107.00 111.00-150.00   62
 75  \w     74.00 114.00   0.50    4.31    --  107.00-111.00  90.00   80
 76  \w     53.00 134.00   0.50    4.31    --  107.00 -77.00  90.00  162
 77  \w     75.00 125.00   0.50    4.31    --  107.00-133.00  90.00  100
 78  \w    118.00 157.00   0.50    4.31    --  107.00  77.00   0.00   78
 79  \w    -73.00 -48.00   0.50    1.08    --  -38.95 129.00-171.00   50
 80  \w     56.00  82.00   0.50    4.31    --  107.00-124.00  21.00   52
 81  \w      3.00  28.00   0.50    1.08    --  -38.95  77.00 -60.00   50
 82  \w    -62.00 -36.00   0.50    1.08    --  -38.95  77.00 -60.00   52
 83  \w    -46.00 -20.00   0.50    1.08    --  -38.95  21.00  60.00   52
 84  \w     -3.00  23.00   0.50    1.08    --  -38.95  21.00  60.00   52
 85  \w     83.00 108.00   0.50    1.08    --   38.95  32.00-120.00   50
 86  \w     73.00 127.00   0.50    4.31    --  107.00 -53.00 150.00  108
 87  \w    128.00 154.00   0.50    4.31    --  107.00  37.00  60.00   52
 88  \w     73.00  99.00   0.50    4.31    --  107.00 133.00-180.00   52
 89  \w     97.00 122.00   0.50    4.31    --  107.00  37.00  60.00   50
 90  \w    123.00 156.00   0.50    4.31    --  107.00  61.00 -60.00   66
 91  \w    122.00 148.00   0.50    4.31    --  107.00 133.00-180.00   52
 92  \w     97.00 138.00   0.50    4.31    --  107.00 178.00 -90.00   82
 93  \w     93.00 119.00   0.50    4.31    --  107.00  30.00 -90.00   52
 94  \w     93.00 137.00   0.50    4.31    --  107.00  45.00  30.00   88
 95  \w    121.00 156.00   0.50    4.31    --  107.00  61.00  90.00   70
;
_diffrn_measurement_device 'four-circle diffractometer'
_diffrn_measurement_device_type 'SuperNova, Single source at offset/far, HyPix3000'
_diffrn_measurement_method '\w scans'
_diffrn_orient_matrix_type 'CrysAlisPro convention (1999,Acta A55,543-557)'
_diffrn_orient_matrix_UB_11 -0.0291672000
_diffrn_orient_matrix_UB_12 -0.0841123000
_diffrn_orient_matrix_UB_13 -0.0032419000
_diffrn_orient_matrix_UB_21 -0.0545991000
_diffrn_orient_matrix_UB_22 0.0445191000
_diffrn_orient_matrix_UB_23 -0.0213004000
_diffrn_orient_matrix_UB_31 0.0052404000
_diffrn_orient_matrix_UB_32 -0.0039997000
_diffrn_orient_matrix_UB_33 -0.1686072000
_diffrn_radiation_monochromator mirror
_diffrn_radiation_probe x-ray
_diffrn_radiation_type CuK\a
_diffrn_radiation_wavelength 1.54184
_diffrn_reflns_av_R_equivalents 0.0526
_diffrn_reflns_av_unetI/netI 0.0305
_diffrn_reflns_Laue_measured_fraction_full 1.000
_diffrn_reflns_Laue_measured_fraction_max 1.000
_diffrn_reflns_limit_h_max 30
_diffrn_reflns_limit_h_min -30
_diffrn_reflns_limit_k_max 19
_diffrn_reflns_limit_k_min -19
_diffrn_reflns_limit_l_max 8
_diffrn_reflns_limit_l_min -11
_diffrn_reflns_number 42786
_diffrn_reflns_point_group_measured_fraction_full 1.000
_diffrn_reflns_point_group_measured_fraction_max 1.000
_diffrn_reflns_theta_full 67.684
_diffrn_reflns_theta_max 69.997
_diffrn_reflns_theta_min 1.782
_diffrn_source 'micro-focus sealed X-ray tube'
_diffrn_source_type 'SuperNova (Cu) X-ray Source'
_exptl_absorpt_coefficient_mu 0.571
_exptl_absorpt_correction_T_max 1.00000
_exptl_absorpt_correction_T_min 0.75218
_exptl_absorpt_correction_type multi-scan
_exptl_absorpt_process_details
;
CrysAlisPro 1.171.39.35a (Rigaku Oxford Diffraction, 2017)
Empirical absorption correction using spherical harmonics,
 implemented in SCALE3 ABSPACK scaling algorithm.
;
_exptl_crystal_colour 'clear colourless'
_exptl_crystal_colour_lustre clear
_exptl_crystal_colour_primary colourless
_exptl_crystal_density_diffrn 1.214
_exptl_crystal_description needle
_exptl_crystal_F_000 1424
_exptl_crystal_size_max 0.2
_exptl_crystal_size_mid 0.15
_exptl_crystal_size_min 0.15
_refine_diff_density_max 0.181
_refine_diff_density_min -0.262
_refine_diff_density_rms 0.042
_refine_ls_extinction_method none
_refine_ls_goodness_of_fit_ref 1.013
_refine_ls_hydrogen_treatment constr
_refine_ls_matrix_type full
_refine_ls_number_parameters 497
_refine_ls_number_reflns 6891
_refine_ls_number_restraints 0
_refine_ls_restrained_S_all 1.013
_refine_ls_R_factor_all 0.0460
_refine_ls_R_factor_gt 0.0402
_refine_ls_shift/su_max 0.000
_refine_ls_shift/su_mean 0.000
_refine_ls_structure_factor_coef Fsqd
_refine_ls_weighting_details 'w=1/[\s^2^(Fo^2^)+(0.0602P)^2^+0.9067P] where P=(Fo^2^+2Fc^2^)/3'
_refine_ls_weighting_scheme calc
_refine_ls_wR_factor_gt 0.1032
_refine_ls_wR_factor_ref 0.1082
_reflns_Friedel_coverage 0.000
_reflns_number_gt 5999
_reflns_number_total 6891
_reflns_threshold_expression 'I > 2\s(I)'
_cod_data_source_file c9nj04529e2.cif
_cod_data_source_block 14
_cod_database_code 7058898
_shelx_shelxl_version_number 2014/7
_chemical_oxdiff_formula 'C18 N3'
_shelx_space_group_comment
;
The symmetry employed for this shelxl refinement is uniquely defined
by the following loop, which should always be used as a source of
symmetry information in preference to the above space-group names.
They are only intended as comments.
;
_shelx_estimated_absorpt_t_max 0.919
_shelx_estimated_absorpt_t_min 0.894
_reflns_odcompleteness_completeness 99.99
_reflns_odcompleteness_iscentric 1
_reflns_odcompleteness_theta 72.42
_olex2_refinement_description
;
1. Fixed Uiso
 At 1.2 times of:
  All C(H) groups, All C(H,H) groups, All N(H) groups
2. Others
 Sof(H9AA)=Sof(C10A)=Sof(H10A)=Sof(H10B)=Sof(C11A)=Sof(H11A)=Sof(H11B)=
 Sof(C12A)=Sof(H12A)=Sof(H12B)=Sof(C13A)=Sof(H13A)=Sof(H13B)=Sof(C14A)=
 Sof(H14A)=Sof(H14B)=1-FVAR(1)
 Sof(H9A)=Sof(C10B)=Sof(H10C)=Sof(H10D)=Sof(C11B)=Sof(H11C)=Sof(H11D)=
 Sof(C12B)=Sof(H12C)=Sof(H12D)=Sof(C13B)=Sof(H13C)=Sof(H13D)=Sof(C14B)=
 Sof(H14C)=Sof(H14D)=FVAR(1)
3.a Ternary CH refined with riding coordinates:
 C9(H9), C9A(H9A), C9A(H9AA)
3.b Secondary CH2 refined with riding coordinates:
 C10(H10E,H10F), C11(H11E,H11F), C12(H12E,H12F), C13(H13E,H13F), C14(H14E,
 H14F), C15(H15C,H15D), C10A(H10A,H10B), C11A(H11A,H11B), C12A(H12A,H12B),
 C13A(H13A,H13B), C14A(H14A,H14B), C15A(H15A,H15B), C10B(H10C,H10D), C11B(H11C,
 H11D), C12B(H12C,H12D), C13B(H13C,H13D), C14B(H14C,H14D)
3.c Aromatic/amide H refined with riding coordinates:
 N4(H4), C4(H4B), C5(H5), C6(H6), C7(H7), C8(H8), C17(H17), C18(H18), C19(H19),
  C20(H20), C21(H21), N4A(H4A), C4A(H4AA), C5A(H5A), C6A(H6A), C7A(H7A),
 C8A(H8A), C17A(H17A), C18A(H18A), C19A(H19A), C20A(H20A), C21A(H21A)
;
_olex2_submission_special_instructions 'No special instructions were received'
_oxdiff_exptl_absorpt_empirical_details
;
Empirical correction (ABSPACK) includes:
- Absorption correction using spherical harmonics
- Frame scaling
;
_oxdiff_exptl_absorpt_empirical_full_max 1.853
_oxdiff_exptl_absorpt_empirical_full_min 0.542

loop_
_space_group_symop_operation_xyz
'x, y, z'
'-x, y+1/2, -z+1/2'
'-x, -y, -z'
'x, -y-1/2, z-1/2'

loop_
_atom_site_label
_atom_site_type_symbol
_atom_site_fract_x
_atom_site_fract_y
_atom_site_fract_z
_atom_site_U_iso_or_equiv
_atom_site_adp_type
_atom_site_occupancy
_atom_site_site_symmetry_order
_atom_site_calc_flag
_atom_site_refinement_flags_posn
_atom_site_refinement_flags_occupancy
_atom_site_disorder_assembly
_atom_site_disorder_group
N1 N 0.41264(4) 0.35391(6) 0.25569(11) 0.0231(2) Uani 1 1 d . . . .
N2 N 0.40293(4) 0.31540(6) 0.38776(11) 0.0223(2) Uani 1 1 d . . . .
N3 N 0.33833(4) 0.40825(6) 0.35910(11) 0.0240(2) Uani 1 1 d . . . .
N4 N 0.34108(4) 0.32712(7) 0.58095(11) 0.0283(2) Uani 1 1 d . . . .
H4 H 0.3591 0.2915 0.6329 0.034 Uiso 1 1 calc R . . .
C1 C 0.37287(5) 0.40816(7) 0.24455(13) 0.0216(2) Uani 1 1 d . . . .
C2 C 0.35914(5) 0.34987(7) 0.44776(13) 0.0225(2) Uani 1 1 d . . . .
C3 C 0.36684(5) 0.46314(7) 0.11561(13) 0.0230(2) Uani 1 1 d . . . .
C4 C 0.40774(5) 0.46925(7) 0.01405(13) 0.0260(3) Uani 1 1 d . . . .
H4B H 0.4396 0.4397 0.0293 0.031 Uiso 1 1 calc R . . .
C5 C 0.40088(6) 0.51929(8) -0.10951(14) 0.0312(3) Uani 1 1 d . . . .
H5 H 0.4281 0.5228 -0.1771 0.037 Uiso 1 1 calc R . . .
C6 C 0.35357(6) 0.56420(8) -0.13284(14) 0.0325(3) Uani 1 1 d . . . .
H6 H 0.3491 0.5974 -0.2160 0.039 Uiso 1 1 calc R . . .
C7 C 0.31320(5) 0.55920(8) -0.03161(14) 0.0302(3) Uani 1 1 d . . . .
H7 H 0.2816 0.5895 -0.0464 0.036 Uiso 1 1 calc R . . .
C8 C 0.31982(5) 0.50908(7) 0.09205(14) 0.0263(3) Uani 1 1 d . . . .
H8 H 0.2926 0.5061 0.1598 0.032 Uiso 1 1 calc R . . .
C9 C 0.29152(5) 0.36178(8) 0.63873(13) 0.0250(3) Uani 1 1 d . . . .
H9 H 0.2917 0.4216 0.6214 0.030 Uiso 1 1 calc R . . .
C10 C 0.29053(5) 0.34716(8) 0.80399(14) 0.0276(3) Uani 1 1 d . . . .
H10E H 0.3216 0.3735 0.8520 0.033 Uiso 1 1 calc R . . .
H10F H 0.2927 0.2883 0.8239 0.033 Uiso 1 1 calc R . . .
C11 C 0.23886(5) 0.38203(9) 0.86663(15) 0.0326(3) Uani 1 1 d . . . .
H11E H 0.2384 0.3700 0.9714 0.039 Uiso 1 1 calc R . . .
H11F H 0.2385 0.4416 0.8548 0.039 Uiso 1 1 calc R . . .
C12 C 0.18874(5) 0.34590(10) 0.79079(16) 0.0373(3) Uani 1 1 d . . . .
H12E H 0.1569 0.3715 0.8297 0.045 Uiso 1 1 calc R . . .
H12F H 0.1870 0.2870 0.8104 0.045 Uiso 1 1 calc R . . .
C13 C 0.18975(5) 0.36048(10) 0.62469(16) 0.0395(3) Uani 1 1 d . . . .
H13E H 0.1876 0.4193 0.6047 0.047 Uiso 1 1 calc R . . .
H13F H 0.1587 0.3341 0.5769 0.047 Uiso 1 1 calc R . . .
C14 C 0.24134(5) 0.32564(9) 0.56132(14) 0.0320(3) Uani 1 1 d . . . .
H14E H 0.2416 0.2660 0.5724 0.038 Uiso 1 1 calc R . . .
H14F H 0.2419 0.3382 0.4568 0.038 Uiso 1 1 calc R . . .
C15 C 0.44054(4) 0.25507(7) 0.44993(13) 0.0224(2) Uani 1 1 d . . . .
H15C H 0.4583 0.2276 0.3700 0.027 Uiso 1 1 calc R . . .
H15D H 0.4204 0.2135 0.5020 0.027 Uiso 1 1 calc R . . .
C16 C 0.48317(4) 0.29127(8) 0.55497(13) 0.0230(2) Uani 1 1 d . . . .
C17 C 0.51995(5) 0.23713(8) 0.62279(13) 0.0258(3) Uani 1 1 d . . . .
H17 H 0.5188 0.1812 0.5991 0.031 Uiso 1 1 calc R . . .
C18 C 0.55823(5) 0.26591(9) 0.72544(14) 0.0304(3) Uani 1 1 d . . . .
H18 H 0.5825 0.2292 0.7705 0.036 Uiso 1 1 calc R . . .
C19 C 0.56050(5) 0.34915(9) 0.76123(15) 0.0336(3) Uani 1 1 d . . . .
H19 H 0.5859 0.3683 0.8310 0.040 Uiso 1 1 calc R . . .
C20 C 0.52458(6) 0.40356(9) 0.69209(16) 0.0361(3) Uani 1 1 d . . . .
H20 H 0.5263 0.4596 0.7145 0.043 Uiso 1 1 calc R . . .
C21 C 0.48605(5) 0.37487(8) 0.58942(15) 0.0308(3) Uani 1 1 d . . . .
H21 H 0.4621 0.4118 0.5436 0.037 Uiso 1 1 calc R . . .
N1A N 0.17465(4) 0.64546(6) 0.92086(11) 0.0245(2) Uani 1 1 d . . . .
N2A N 0.16611(4) 0.69090(6) 0.79301(11) 0.0222(2) Uani 1 1 d . . . .
N3A N 0.09836(4) 0.60249(6) 0.79649(12) 0.0254(2) Uani 1 1 d . . . .
N4A N 0.10351(4) 0.69152(7) 0.58751(13) 0.0318(3) Uani 1 1 d . . . .
H4A H 0.1224 0.7273 0.5417 0.038 Uiso 1 1 calc R . . .
C1A C 0.13282(5) 0.59444(7) 0.91648(13) 0.0239(2) Uani 1 1 d . . . .
C2A C 0.12136(5) 0.66234(7) 0.71994(13) 0.0231(2) Uani 1 1 d . . . .
C3A C 0.12546(5) 0.53133(8) 1.03098(13) 0.0276(3) Uani 1 1 d . . . .
C4A C 0.16609(5) 0.51522(8) 1.13650(15) 0.0323(3) Uani 1 1 d . . . .
H4AA H 0.1975 0.5467 1.1383 0.039 Uiso 1 1 calc R . . .
C5A C 0.16014(7) 0.45273(10) 1.23885(16) 0.0425(3) Uani 1 1 d . . . .
H5A H 0.1876 0.4420 1.3087 0.051 Uiso 1 1 calc R . . .
C6A C 0.11325(8) 0.40615(11) 1.23722(18) 0.0560(5) Uani 1 1 d . . . .
H6A H 0.1095 0.3635 1.3048 0.067 Uiso 1 1 calc R . . .
C7A C 0.07214(8) 0.42320(11) 1.13502(18) 0.0572(5) Uani 1 1 d . . . .
H7A H 0.0403 0.3929 1.1359 0.069 Uiso 1 1 calc R . . .
C8A C 0.07805(6) 0.48530(9) 1.03100(15) 0.0394(3) Uani 1 1 d . . . .
H8A H 0.0504 0.4961 0.9616 0.047 Uiso 1 1 calc R . . .
C9A C 0.05225(5) 0.66251(9) 0.52163(16) 0.0336(3) Uani 1 1 d . . . .
H9A H 0.0295 0.6536 0.6064 0.040 Uiso 0.496(2) 1 calc R P A 1
H9AA H 0.0384 0.6142 0.5732 0.040 Uiso 0.504(2) 1 calc R P A 2
C10A C 0.06015(10) 0.64423(17) 0.3461(3) 0.0309(6) Uani 0.504(2) 1 d . P A 2
H10A H 0.0754 0.6926 0.3001 0.037 Uiso 0.504(2) 1 calc R P A 2
H10B H 0.0851 0.5986 0.3352 0.037 Uiso 0.504(2) 1 calc R P A 2
C11A C 0.00588(13) 0.62290(17) 0.2689(3) 0.0335(7) Uani 0.504(2) 1 d . P A 2
H11A H 0.0113 0.6136 0.1648 0.040 Uiso 0.504(2) 1 calc R P A 2
H11B H -0.0078 0.5721 0.3102 0.040 Uiso 0.504(2) 1 calc R P A 2
C12A C -0.03550(10) 0.69116(17) 0.2860(4) 0.0310(6) Uani 0.504(2) 1 d . P A 2
H12A H -0.0239 0.7403 0.2347 0.037 Uiso 0.504(2) 1 calc R P A 2
H12B H -0.0699 0.6738 0.2420 0.037 Uiso 0.504(2) 1 calc R P A 2
C13A C -0.04215(12) 0.7109(2) 0.4469(4) 0.0368(7) Uani 0.504(2) 1 d . P A 2
H13A H -0.0562 0.6628 0.4967 0.044 Uiso 0.504(2) 1 calc R P A 2
H13B H -0.0679 0.7556 0.4559 0.044 Uiso 0.504(2) 1 calc R P A 2
C14A C 0.01178(11) 0.73597(19) 0.5201(4) 0.0354(7) Uani 0.504(2) 1 d . P A 2
H14A H 0.0061 0.7538 0.6204 0.042 Uiso 0.504(2) 1 calc R P A 2
H14B H 0.0268 0.7821 0.4668 0.042 Uiso 0.504(2) 1 calc R P A 2
C15A C 0.20839(4) 0.74383(7) 0.73957(13) 0.0219(2) Uani 1 1 d . . . .
H15A H 0.2283 0.7674 0.8235 0.026 Uiso 1 1 calc R . . .
H15B H 0.1920 0.7891 0.6840 0.026 Uiso 1 1 calc R . . .
C16A C 0.24747(4) 0.69927(7) 0.64268(12) 0.0212(2) Uani 1 1 d . . . .
C17A C 0.23771(5) 0.62036(7) 0.58623(13) 0.0250(2) Uani 1 1 d . . . .
H17A H 0.2068 0.5920 0.6113 0.030 Uiso 1 1 calc R . . .
C18A C 0.27398(5) 0.58383(8) 0.49266(14) 0.0280(3) Uani 1 1 d . . . .
H18A H 0.2672 0.5311 0.4554 0.034 Uiso 1 1 calc R . . .
C19A C 0.32025(5) 0.62557(9) 0.45460(14) 0.0304(3) Uani 1 1 d . . . .
H19A H 0.3445 0.6010 0.3921 0.036 Uiso 1 1 calc R . . .
C20A C 0.33011(5) 0.70414(9) 0.51034(14) 0.0307(3) Uani 1 1 d . . . .
H20A H 0.3610 0.7325 0.4847 0.037 Uiso 1 1 calc R . . .
C21A C 0.29418(5) 0.74060(8) 0.60405(13) 0.0257(3) Uani 1 1 d . . . .
H21A H 0.3013 0.7932 0.6415 0.031 Uiso 1 1 calc R . . .
C10B C 0.05881(10) 0.57622(15) 0.4560(3) 0.0289(6) Uani 0.496(2) 1 d . P A 1
H10C H 0.0748 0.5395 0.5299 0.035 Uiso 0.496(2) 1 calc R P A 1
H10D H 0.0827 0.5788 0.3737 0.035 Uiso 0.496(2) 1 calc R P A 1
C11B C 0.00389(11) 0.54259(15) 0.4033(3) 0.0306(6) Uani 0.496(2) 1 d . P A 1
H11C H 0.0090 0.4918 0.3486 0.037 Uiso 0.496(2) 1 calc R P A 1
H11D H -0.0173 0.5297 0.4882 0.037 Uiso 0.496(2) 1 calc R P A 1
C12B C -0.02678(12) 0.60476(17) 0.3051(3) 0.0297(6) Uani 0.496(2) 1 d . P A 1
H12C H -0.0626 0.5835 0.2811 0.036 Uiso 0.496(2) 1 calc R P A 1
H12D H -0.0082 0.6116 0.2137 0.036 Uiso 0.496(2) 1 calc R P A 1
C13B C -0.03155(12) 0.68852(19) 0.3809(5) 0.0268(6) Uani 0.496(2) 1 d . P A 1
H13C H -0.0549 0.6833 0.4639 0.032 Uiso 0.496(2) 1 calc R P A 1
H13D H -0.0479 0.7279 0.3122 0.032 Uiso 0.496(2) 1 calc R P A 1
C14B C 0.02359(10) 0.72089(16) 0.4353(3) 0.0253(6) Uani 0.496(2) 1 d . P A 1
H14C H 0.0446 0.7355 0.3509 0.030 Uiso 0.496(2) 1 calc R P A 1
H14D H 0.0186 0.7706 0.4931 0.030 Uiso 0.496(2) 1 calc R P A 1

loop_
_atom_site_aniso_label
_atom_site_aniso_U_11
_atom_site_aniso_U_22
_atom_site_aniso_U_33
_atom_site_aniso_U_23
_atom_site_aniso_U_13
_atom_site_aniso_U_12
N1 0.0259(5) 0.0247(5) 0.0184(5) 0.0025(4) -0.0025(4) 0.0022(4)
N2 0.0222(5) 0.0249(5) 0.0195(5) 0.0025(4) -0.0027(4) 0.0035(4)
N3 0.0243(5) 0.0255(5) 0.0219(5) 0.0012(4) -0.0023(4) 0.0036(4)
N4 0.0268(5) 0.0340(6) 0.0242(5) 0.0076(4) 0.0013(4) 0.0089(4)
C1 0.0231(5) 0.0216(5) 0.0197(5) -0.0018(4) -0.0034(4) -0.0004(4)
C2 0.0217(5) 0.0241(6) 0.0214(6) -0.0009(4) -0.0028(4) 0.0007(4)
C3 0.0285(6) 0.0196(5) 0.0205(6) -0.0020(4) -0.0050(4) -0.0002(4)
C4 0.0289(6) 0.0232(6) 0.0258(6) -0.0009(5) -0.0020(5) 0.0009(5)
C5 0.0390(7) 0.0292(6) 0.0254(6) 0.0022(5) 0.0014(5) -0.0031(5)
C6 0.0463(7) 0.0259(6) 0.0248(6) 0.0056(5) -0.0071(5) -0.0009(5)
C7 0.0365(7) 0.0244(6) 0.0289(6) 0.0004(5) -0.0095(5) 0.0052(5)
C8 0.0300(6) 0.0250(6) 0.0236(6) -0.0013(5) -0.0043(5) 0.0030(5)
C9 0.0245(6) 0.0262(6) 0.0243(6) 0.0011(5) 0.0004(5) 0.0044(5)
C10 0.0267(6) 0.0319(6) 0.0239(6) 0.0002(5) -0.0020(5) -0.0004(5)
C11 0.0362(7) 0.0357(7) 0.0261(6) -0.0027(5) 0.0043(5) 0.0029(6)
C12 0.0275(6) 0.0465(8) 0.0383(8) 0.0006(6) 0.0054(6) 0.0041(6)
C13 0.0254(6) 0.0561(9) 0.0367(8) 0.0003(7) -0.0040(6) 0.0048(6)
C14 0.0291(6) 0.0423(7) 0.0243(6) -0.0027(5) -0.0035(5) 0.0027(5)
C15 0.0213(5) 0.0233(5) 0.0224(5) 0.0024(4) -0.0030(4) 0.0032(4)
C16 0.0194(5) 0.0295(6) 0.0203(6) 0.0019(5) 0.0005(4) 0.0000(5)
C17 0.0210(5) 0.0309(6) 0.0253(6) 0.0012(5) -0.0008(5) 0.0026(5)
C18 0.0193(5) 0.0444(7) 0.0271(6) 0.0028(5) -0.0029(5) 0.0030(5)
C19 0.0217(6) 0.0489(8) 0.0300(7) -0.0053(6) -0.0031(5) -0.0060(5)
C20 0.0332(7) 0.0337(7) 0.0411(8) -0.0064(6) -0.0037(6) -0.0061(5)
C21 0.0285(6) 0.0295(6) 0.0342(7) 0.0019(5) -0.0049(5) 0.0002(5)
N1A 0.0285(5) 0.0250(5) 0.0199(5) 0.0013(4) -0.0001(4) -0.0019(4)
N2A 0.0220(5) 0.0242(5) 0.0203(5) 0.0017(4) -0.0021(4) -0.0021(4)
N3A 0.0223(5) 0.0258(5) 0.0281(5) 0.0011(4) -0.0004(4) -0.0020(4)
N4A 0.0260(5) 0.0338(6) 0.0348(6) 0.0101(5) -0.0121(5) -0.0084(4)
C1A 0.0265(6) 0.0229(6) 0.0226(6) -0.0025(4) 0.0029(5) 0.0000(5)
C2A 0.0201(5) 0.0236(6) 0.0254(6) -0.0008(5) -0.0008(4) 0.0006(4)
C3A 0.0353(7) 0.0246(6) 0.0233(6) -0.0019(5) 0.0053(5) -0.0023(5)
C4A 0.0344(7) 0.0317(7) 0.0310(7) 0.0033(5) 0.0035(5) -0.0002(5)
C5A 0.0547(9) 0.0423(8) 0.0303(7) 0.0095(6) -0.0010(6) -0.0020(7)
C6A 0.0867(13) 0.0492(9) 0.0318(8) 0.0149(7) -0.0039(8) -0.0285(9)
C7A 0.0769(12) 0.0586(10) 0.0354(8) 0.0105(7) -0.0068(8) -0.0425(9)
C8A 0.0506(8) 0.0411(8) 0.0261(7) 0.0012(6) -0.0028(6) -0.0198(7)
C9A 0.0216(6) 0.0351(7) 0.0434(8) -0.0093(6) -0.0083(5) -0.0012(5)
C10A 0.0275(13) 0.0328(13) 0.0321(14) -0.0045(11) -0.0042(10) 0.0020(10)
C11A 0.0386(17) 0.0324(14) 0.0288(14) -0.0029(11) -0.0095(12) -0.0039(12)
C12A 0.0249(13) 0.0401(15) 0.0274(18) 0.0032(12) -0.0080(11) -0.0042(10)
C13A 0.0242(15) 0.057(2) 0.0293(19) 0.0051(15) -0.0029(13) -0.0004(13)
C14A 0.0307(14) 0.0468(17) 0.0282(16) -0.0085(13) -0.0047(12) 0.0022(12)
C15A 0.0223(5) 0.0203(5) 0.0226(6) 0.0006(4) -0.0033(4) -0.0038(4)
C16A 0.0212(5) 0.0237(6) 0.0183(5) 0.0036(4) -0.0055(4) 0.0003(4)
C17A 0.0244(6) 0.0231(6) 0.0274(6) 0.0028(5) -0.0026(5) -0.0004(5)
C18A 0.0320(6) 0.0256(6) 0.0260(6) 0.0007(5) -0.0033(5) 0.0054(5)
C19A 0.0272(6) 0.0411(7) 0.0227(6) 0.0021(5) -0.0015(5) 0.0087(5)
C20A 0.0219(6) 0.0444(7) 0.0256(6) 0.0046(5) -0.0025(5) -0.0041(5)
C21A 0.0252(6) 0.0288(6) 0.0225(6) 0.0017(5) -0.0052(5) -0.0057(5)
C10B 0.0309(13) 0.0254(13) 0.0299(13) 0.0026(10) -0.0045(10) 0.0039(10)
C11B 0.0377(14) 0.0235(12) 0.0302(13) -0.0005(10) -0.0041(11) -0.0061(10)
C12B 0.0282(14) 0.0345(14) 0.0259(13) -0.0007(11) -0.0065(11) -0.0084(11)
C13B 0.0260(15) 0.0361(16) 0.018(2) 0.0034(13) -0.0045(13) -0.0017(11)
C14B 0.0285(13) 0.0230(12) 0.0239(15) 0.0009(11) -0.0063(11) -0.0001(10)

loop_
_atom_type_symbol
_atom_type_description
_atom_type_scat_dispersion_real
_atom_type_scat_dispersion_imag
_atom_type_scat_source
C C 0.0181 0.0091 'International Tables Vol C Tables 4.2.6.8 and 6.1.1.4'
H H 0.0000 0.0000 'International Tables Vol C Tables 4.2.6.8 and 6.1.1.4'
N N 0.0311 0.0180 'International Tables Vol C Tables 4.2.6.8 and 6.1.1.4'

loop_
_geom_angle_atom_site_label_1
_geom_angle_atom_site_label_2
_geom_angle_atom_site_label_3
_geom_angle
C1 N1 N2 102.32(9)
N1 N2 C15 120.78(9)
C2 N2 N1 109.32(9)
C2 N2 C15 129.48(10)
C2 N3 C1 102.56(10)
C2 N4 H4 119.2
C2 N4 C9 121.57(10)
C9 N4 H4 119.2
N1 C1 N3 115.34(10)
N1 C1 C3 121.08(11)
N3 C1 C3 123.57(10)
N2 C2 N4 122.87(11)
N3 C2 N2 110.42(10)
N3 C2 N4 126.69(11)
C4 C3 C1 120.68(11)
C8 C3 C1 120.32(11)
C8 C3 C4 118.99(11)
C3 C4 H4B 119.9
C5 C4 C3 120.15(12)
C5 C4 H4B 119.9
C4 C5 H5 119.8
C4 C5 C6 120.42(12)
C6 C5 H5 119.8
C5 C6 H6 120.2
C7 C6 C5 119.68(12)
C7 C6 H6 120.2
C6 C7 H7 119.9
C6 C7 C8 120.12(12)
C8 C7 H7 119.9
C3 C8 H8 119.7
C7 C8 C3 120.64(12)
C7 C8 H8 119.7
N4 C9 H9 108.2
N4 C9 C10 109.67(10)
N4 C9 C14 111.77(10)
C10 C9 H9 108.2
C10 C9 C14 110.71(10)
C14 C9 H9 108.2
C9 C10 H10E 109.5
C9 C10 H10F 109.5
C9 C10 C11 110.65(10)
H10E C10 H10F 108.1
C11 C10 H10E 109.5
C11 C10 H10F 109.5
C10 C11 H11E 109.2
C10 C11 H11F 109.2
H11E C11 H11F 107.9
C12 C11 C10 111.98(11)
C12 C11 H11E 109.2
C12 C11 H11F 109.2
C11 C12 H12E 109.6
C11 C12 H12F 109.6
C11 C12 C13 110.28(12)
H12E C12 H12F 108.1
C13 C12 H12E 109.6
C13 C12 H12F 109.6
C12 C13 H13E 109.5
C12 C13 H13F 109.5
C12 C13 C14 110.93(11)
H13E C13 H13F 108.0
C14 C13 H13E 109.5
C14 C13 H13F 109.5
C9 C14 C13 111.51(11)
C9 C14 H14E 109.3
C9 C14 H14F 109.3
C13 C14 H14E 109.3
C13 C14 H14F 109.3
H14E C14 H14F 108.0
N2 C15 H15C 108.7
N2 C15 H15D 108.7
N2 C15 C16 114.19(10)
H15C C15 H15D 107.6
C16 C15 H15C 108.7
C16 C15 H15D 108.7
C17 C16 C15 117.82(11)
C21 C16 C15 123.13(11)
C21 C16 C17 119.02(11)
C16 C17 H17 119.7
C18 C17 C16 120.55(12)
C18 C17 H17 119.7
C17 C18 H18 119.8
C19 C18 C17 120.31(12)
C19 C18 H18 119.8
C18 C19 H19 120.3
C20 C19 C18 119.38(12)
C20 C19 H19 120.3
C19 C20 H20 119.8
C19 C20 C21 120.46(13)
C21 C20 H20 119.8
C16 C21 C20 120.28(12)
C16 C21 H21 119.9
C20 C21 H21 119.9
C1A N1A N2A 102.07(9)
N1A N2A C15A 120.17(9)
C2A N2A N1A 109.14(9)
C2A N2A C15A 128.89(10)
C2A N3A C1A 102.54(10)
C2A N4A H4A 119.9
C2A N4A C9A 120.28(11)
C9A N4A H4A 119.9
N1A C1A N3A 115.58(10)
N1A C1A C3A 121.80(11)
N3A C1A C3A 122.58(11)
N3A C2A N2A 110.60(10)
N3A C2A N4A 125.78(11)
N4A C2A N2A 123.62(11)
C4A C3A C1A 120.72(11)
C4A C3A C8A 119.46(12)
C8A C3A C1A 119.78(12)
C3A C4A H4AA 119.8
C5A C4A C3A 120.46(13)
C5A C4A H4AA 119.8
C4A C5A H5A 120.0
C4A C5A C6A 119.96(15)
C6A C5A H5A 120.0
C5A C6A H6A 120.1
C7A C6A C5A 119.89(14)
C7A C6A H6A 120.1
C6A C7A H7A 119.8
C6A C7A C8A 120.44(15)
C8A C7A H7A 119.8
C3A C8A H8A 120.1
C7A C8A C3A 119.75(14)
C7A C8A H8A 120.1
N4A C9A H9A 104.1
N4A C9A H9AA 112.1
N4A C9A C10A 108.84(13)
N4A C9A C14A 108.09(14)
N4A C9A C10B 110.43(13)
C10A C9A H9AA 112.1
C14A C9A H9AA 112.1
C14A C9A C10A 103.20(18)
C10B C9A H9A 104.1
C14B C9A N4A 115.34(15)
C14B C9A H9A 104.1
C14B C9A C10B 117.11(18)
C9A C10A H10A 109.5
C9A C10A H10B 109.5
H10A C10A H10B 108.1
C11A C10A C9A 110.5(2)
C11A C10A H10A 109.5
C11A C10A H10B 109.5
C10A C11A H11A 109.2
C10A C11A H11B 109.2
H11A C11A H11B 107.9
C12A C11A C10A 112.0(2)
C12A C11A H11A 109.2
C12A C11A H11B 109.2
C11A C12A H12A 109.6
C11A C12A H12B 109.6
H12A C12A H12B 108.1
C13A C12A C11A 110.5(3)
C13A C12A H12A 109.6
C13A C12A H12B 109.6
C12A C13A H13A 109.5
C12A C13A H13B 109.5
C12A C13A C14A 110.6(3)
H13A C13A H13B 108.1
C14A C13A H13A 109.5
C14A C13A H13B 109.5
C9A C14A H14A 109.5
C9A C14A H14B 109.5
C13A C14A C9A 110.9(2)
C13A C14A H14A 109.5
C13A C14A H14B 109.5
H14A C14A H14B 108.1
N2A C15A H15A 108.9
N2A C15A H15B 108.9
N2A C15A C16A 113.49(9)
H15A C15A H15B 107.7
C16A C15A H15A 108.9
C16A C15A H15B 108.9
C17A C16A C15A 122.88(10)
C17A C16A C21A 118.84(11)
C21A C16A C15A 118.23(10)
C16A C17A H17A 119.8
C18A C17A C16A 120.38(11)
C18A C17A H17A 119.8
C17A C18A H18A 119.8
C19A C18A C17A 120.32(12)
C19A C18A H18A 119.8
C18A C19A H19A 120.2
C18A C19A C20A 119.52(12)
C20A C19A H19A 120.2
C19A C20A H20A 119.8
C19A C20A C21A 120.33(12)
C21A C20A H20A 119.8
C16A C21A H21A 119.7
C20A C21A C16A 120.61(12)
C20A C21A H21A 119.7
C9A C10B H10C 109.7
C9A C10B H10D 109.7
C9A C10B C11B 109.93(19)
H10C C10B H10D 108.2
C11B C10B H10C 109.7
C11B C10B H10D 109.7
C10B C11B H11C 109.3
C10B C11B H11D 109.3
H11C C11B H11D 108.0
C12B C11B C10B 111.6(2)
C12B C11B H11C 109.3
C12B C11B H11D 109.3
C11B C12B H12C 109.3
C11B C12B H12D 109.3
C11B C12B C13B 111.5(2)
H12C C12B H12D 108.0
C13B C12B H12C 109.3
C13B C12B H12D 109.3
C12B C13B H13C 109.3
C12B C13B H13D 109.3
C12B C13B C14B 111.5(3)
H13C C13B H13D 108.0
C14B C13B H13C 109.3
C14B C13B H13D 109.3
C9A C14B C13B 112.3(2)
C9A C14B H14C 109.1
C9A C14B H14D 109.1
C13B C14B H14C 109.1
C13B C14B H14D 109.1
H14C C14B H14D 107.9

loop_
_geom_bond_atom_site_label_1
_geom_bond_atom_site_label_2
_geom_bond_distance
N1 N2 1.3789(14)
N1 C1 1.3215(15)
N2 C2 1.3524(15)
N2 C15 1.4505(14)
N3 C1 1.3701(16)
N3 C2 1.3324(15)
N4 H4 0.8600
N4 C2 1.3543(16)
N4 C9 1.4650(15)
C1 C3 1.4726(16)
C3 C4 1.3979(18)
C3 C8 1.3932(17)
C4 H4B 0.9300
C4 C5 1.3880(18)
C5 H5 0.9300
C5 C6 1.3902(19)
C6 H6 0.9300
C6 C7 1.385(2)
C7 H7 0.9300
C7 C8 1.3889(17)
C8 H8 0.9300
C9 H9 0.9800
C9 C10 1.5186(17)
C9 C14 1.5241(17)
C10 H10E 0.9700
C10 H10F 0.9700
C10 C11 1.5282(17)
C11 H11E 0.9700
C11 H11F 0.9700
C11 C12 1.5167(19)
C12 H12E 0.9700
C12 H12F 0.9700
C12 C13 1.526(2)
C13 H13E 0.9700
C13 H13F 0.9700
C13 C14 1.5291(18)
C14 H14E 0.9700
C14 H14F 0.9700
C15 H15C 0.9700
C15 H15D 0.9700
C15 C16 1.5158(16)
C16 C17 1.3924(17)
C16 C21 1.3890(18)
C17 H17 0.9300
C17 C18 1.3868(17)
C18 H18 0.9300
C18 C19 1.386(2)
C19 H19 0.9300
C19 C20 1.387(2)
C20 H20 0.9300
C20 C21 1.3905(18)
C21 H21 0.9300
N1A N2A 1.3829(14)
N1A C1A 1.3254(15)
N2A C2A 1.3540(15)
N2A C15A 1.4506(14)
N3A C1A 1.3662(16)
N3A C2A 1.3314(16)
N4A H4A 0.8600
N4A C2A 1.3506(16)
N4A C9A 1.4632(15)
C1A C3A 1.4720(17)
C3A C4A 1.3900(19)
C3A C8A 1.3921(19)
C4A H4AA 0.9300
C4A C5A 1.3837(19)
C5A H5A 0.9300
C5A C6A 1.386(2)
C6A H6A 0.9300
C6A C7A 1.382(3)
C7A H7A 0.9300
C7A C8A 1.389(2)
C8A H8A 0.9300
C9A H9A 0.9800
C9A H9AA 0.9800
C9A C10A 1.638(3)
C9A C14A 1.555(3)
C9A C10B 1.528(3)
C9A C14B 1.404(3)
C10A H10A 0.9700
C10A H10B 0.9700
C10A C11A 1.535(4)
C11A H11A 0.9700
C11A H11B 0.9700
C11A C12A 1.519(4)
C12A H12A 0.9700
C12A H12B 0.9700
C12A C13A 1.508(5)
C13A H13A 0.9700
C13A H13B 0.9700
C13A C14A 1.528(4)
C14A H14A 0.9700
C14A H14B 0.9700
C15A H15A 0.9700
C15A H15B 0.9700
C15A C16A 1.5139(16)
C16A C17A 1.3931(17)
C16A C21A 1.3934(16)
C17A H17A 0.9300
C17A C18A 1.3903(18)
C18A H18A 0.9300
C18A C19A 1.3858(19)
C19A H19A 0.9300
C19A C20A 1.386(2)
C20A H20A 0.9300
C20A C21A 1.3850(18)
C21A H21A 0.9300
C10B H10C 0.9700
C10B H10D 0.9700
C10B C11B 1.528(3)
C11B H11C 0.9700
C11B H11D 0.9700
C11B C12B 1.528(4)
C12B H12C 0.9700
C12B H12D 0.9700
C12B C13B 1.525(4)
C13B H13C 0.9700
C13B H13D 0.9700
C13B C14B 1.530(4)
C14B H14C 0.9700
C14B H14D 0.9700
